data_7247121
loop_
_publ_author_name
'Camargo, Bruno'
'Zajcewa, Irina'
'Pietrzak, Anna'
'Obijalska, Emilia'
'Szczytko, Jacek'
'Kaszy&#x144;ski, Piotr'

_publ_section_title
;
 Thermally induced dimensionality changes in derivatives of a "super
 stable" Blatter radical.
;
_journal_issue 34
_journal_name_full 'Physical chemistry chemical physics : PCCP'
_journal_page_first 22813
_journal_page_last 22818
_journal_paper_doi 10.1039/d3cp01298k
_journal_volume 25
_journal_year 2023
_chemical_formula_moiety 'C21 H12 F6 N3'
_chemical_formula_sum 'C21 H12 F6 N3'
_chemical_formula_weight 420.34
_space_group_crystal_system triclinic
_space_group_IT_number 2
_space_group_name_Hall '-P 1'
_space_group_name_H-M_alt 'P -1'
_atom_sites_solution_hydrogens geom
_atom_sites_solution_primary other
_audit_creation_method SHELXL-2018/3
_audit_update_record
;
2022-04-29 deposited with the CCDC.	2023-07-31 downloaded from the CCDC.
;
_cell_angle_alpha 87.499(3)
_cell_angle_beta 78.856(2)
_cell_angle_gamma 66.8720(10)
_cell_formula_units_Z 2
_cell_length_a 7.9593(2)
_cell_length_b 9.5462(2)
_cell_length_c 13.0766(3)
_cell_measurement_reflns_used 15659
_cell_measurement_temperature 99.9(4)
_cell_measurement_theta_max 78.3840
_cell_measurement_theta_min 3.4000
_cell_volume 895.92(4)
_computing_cell_refinement 'CrysAlisPro 1.171.40.84a (Rigaku OD, 2020)'
_computing_data_collection 'CrysAlisPro 1.171.40.84a (Rigaku OD, 2020)'
_computing_data_reduction 'CrysAlisPro 1.171.40.84a (Rigaku OD, 2020)'
_computing_structure_refinement 'SHELXL-2018/3 (Sheldrick, 2018)'
_computing_structure_solution 'SHELXT 2018/2 (Sheldrick, 2018)'
_diffrn_ambient_temperature 99.9(4)
_diffrn_measured_fraction_theta_full 0.996
_diffrn_measured_fraction_theta_max 0.924
_diffrn_measurement_device_type 'XtaLAB Synergy, Dualflex, Pilatus 300K'
_diffrn_measurement_method '\w scans'
_diffrn_radiation_type CuK\a
_diffrn_radiation_wavelength 1.54184
_diffrn_reflns_av_R_equivalents 0.0285
_diffrn_reflns_av_unetI/netI 0.0185
_diffrn_reflns_Laue_measured_fraction_full 0.996
_diffrn_reflns_Laue_measured_fraction_max 0.924
_diffrn_reflns_limit_h_max 10
_diffrn_reflns_limit_h_min -9
_diffrn_reflns_limit_k_max 12
_diffrn_reflns_limit_k_min -12
_diffrn_reflns_limit_l_max 16
_diffrn_reflns_limit_l_min -16
_diffrn_reflns_number 20833
_diffrn_reflns_point_group_measured_fraction_full 0.996
_diffrn_reflns_point_group_measured_fraction_max 0.924
_diffrn_reflns_theta_full 67.684
_diffrn_reflns_theta_max 79.194
_diffrn_reflns_theta_min 3.447
_diffrn_source 'micro-focus sealed X-ray tube'
_exptl_absorpt_coefficient_mu 1.206
_exptl_absorpt_correction_T_max 1.000
_exptl_absorpt_correction_T_min 0.661
_exptl_absorpt_correction_type gaussian
_exptl_absorpt_process_details
;
CrysAlisPro 1.171.40.84a (Rigaku Oxford Diffraction, 2020)
Numerical absorption correction based on gaussian integration over
a multifaceted crystal model
Empirical absorption correction using spherical harmonics,
implemented in SCALE3 ABSPACK scaling algorithm.
;
_exptl_crystal_colour brown
_exptl_crystal_density_diffrn 1.558
_exptl_crystal_description block
_exptl_crystal_F_000 426
_exptl_crystal_size_max 0.350
_exptl_crystal_size_mid 0.132
_exptl_crystal_size_min 0.100
_refine_diff_density_max 0.292
_refine_diff_density_min -0.289
_refine_diff_density_rms 0.041
_refine_ls_extinction_method none
_refine_ls_goodness_of_fit_ref 1.040
_refine_ls_hydrogen_treatment constr
_refine_ls_matrix_type full
_refine_ls_number_parameters 271
_refine_ls_number_reflns 3585
_refine_ls_number_restraints 0
_refine_ls_restrained_S_all 1.040
_refine_ls_R_factor_all 0.0359
_refine_ls_R_factor_gt 0.0326
_refine_ls_shift/su_max 0.000
_refine_ls_shift/su_mean 0.000
_refine_ls_structure_factor_coef Fsqd
_refine_ls_weighting_details 'w=1/[\s^2^(Fo^2^)+(0.0446P)^2^+0.3549P] where P=(Fo^2^+2Fc^2^)/3'
_refine_ls_weighting_scheme calc
_refine_ls_wR_factor_gt 0.0880
_refine_ls_wR_factor_ref 0.0900
_reflns_Friedel_coverage 0.000
_reflns_number_gt 3270
_reflns_number_total 3585
_reflns_threshold_expression 'I > 2\s(I)'
_cod_data_source_file d3cp01298k2.cif
_cod_data_source_block PB_rad_2CF3_manual
_cod_depositor_comments 'Adding full bibliography for 7247120--7247121.cif.'
_cod_database_code 7247121
_shelx_shelxl_version_number 2018/3
_shelx_space_group_comment
;
The symmetry employed for this shelxl refinement is uniquely defined
by the following loop, which should always be used as a source of
symmetry information in preference to the above space-group names.
They are only intended as comments.
;
_oxdiff_exptl_absorpt_empirical_full_min 0.606
_oxdiff_exptl_absorpt_empirical_full_max 2.213
_oxdiff_exptl_absorpt_empirical_details
;
Empirical correction (ABSPACK) includes:
- Absorption correction using spherical harmonics
- Frame scaling
;

loop_
_space_group_symop_operation_xyz
'x, y, z'
'-x, -y, -z'

loop_
_atom_site_label
_atom_site_type_symbol
_atom_site_fract_x
_atom_site_fract_y
_atom_site_fract_z
_atom_site_U_iso_or_equiv
_atom_site_adp_type
_atom_site_occupancy
_atom_site_site_symmetry_order
_atom_site_calc_flag
_atom_site_refinement_flags_posn
_atom_site_refinement_flags_adp
_atom_site_refinement_flags_occupancy
_atom_site_disorder_assembly
_atom_site_disorder_group
F1 F 0.12262(11) 0.80718(11) 0.82412(7) 0.0435(2) Uani 1 1 d . . . . .
N1 N 0.40929(14) 0.60016(11) 0.68260(8) 0.0182(2) Uani 1 1 d . . . . .
C1 C 0.35248(16) 0.48096(13) 0.67911(9) 0.0166(2) Uani 1 1 d . . . . .
F2 F 0.15910(12) 0.81919(11) 0.98043(7) 0.0449(3) Uani 1 1 d . . . . .
N2 N 0.22312(14) 0.59613(11) 0.52711(7) 0.0173(2) Uani 1 1 d . . . . .
C2 C 0.38561(16) 0.36506(13) 0.75105(9) 0.0177(2) Uani 1 1 d . . . . .
H2 H 0.449700 0.364238 0.803623 0.021 Uiso 1 1 calc R U . . .
F3 F 0.15966(11) 0.61469(9) 0.91952(7) 0.0341(2) Uani 1 1 d . . . . .
C3 C 0.32134(16) 0.25159(13) 0.74264(9) 0.0174(2) Uani 1 1 d . . . . .
F4 F 0.48288(11) 0.10895(9) 0.87180(6) 0.02936(19) Uani 1 1 d . . . . .
C4 C 0.22905(17) 0.24927(13) 0.66217(9) 0.0189(2) Uani 1 1 d . . . . .
H4 H 0.188988 0.171016 0.656810 0.023 Uiso 1 1 calc R U . . .
F5 F 0.18659(12) 0.17886(10) 0.90084(6) 0.0379(2) Uani 1 1 d . . . . .
C5 C 0.19759(16) 0.36336(13) 0.59077(9) 0.0186(2) Uani 1 1 d . . . . .
H5 H 0.136018 0.361449 0.537545 0.022 Uiso 1 1 calc R U . . .
F6 F 0.35858(12) -0.00002(8) 0.78676(6) 0.0316(2) Uani 1 1 d . . . . .
C6 C 0.25753(16) 0.48236(13) 0.59759(9) 0.0162(2) Uani 1 1 d . . . . .
C7 C 0.28672(16) 0.70395(13) 0.53937(9) 0.0157(2) Uani 1 1 d . . . . .
C8 C 0.25226(15) 0.82936(13) 0.46445(9) 0.0163(2) Uani 1 1 d . . . . .
N009 N 0.38032(14) 0.71287(11) 0.61211(8) 0.0179(2) Uani 1 1 d . . . . .
C9 C 0.15747(17) 0.83044(14) 0.38508(10) 0.0207(3) Uani 1 1 d . . . . .
H9 H 0.116129 0.752963 0.379689 0.025 Uiso 1 1 calc R U . . .
C10 C 0.12419(18) 0.94576(15) 0.31409(10) 0.0243(3) Uani 1 1 d . . . . .
H10 H 0.060723 0.945416 0.261447 0.029 Uiso 1 1 calc R U . . .
C11 C 0.18561(18) 1.06195(14) 0.32151(10) 0.0227(3) Uani 1 1 d . . . . .
H11 H 0.163159 1.139526 0.274016 0.027 Uiso 1 1 calc R U . . .
C12 C 0.28050(18) 1.06172(14) 0.40004(10) 0.0218(3) Uani 1 1 d . . . . .
H12 H 0.322308 1.139038 0.404918 0.026 Uiso 1 1 calc R U . . .
C13 C 0.31334(17) 0.94644(14) 0.47143(9) 0.0191(2) Uani 1 1 d . . . . .
H13 H 0.376380 0.947310 0.524165 0.023 Uiso 1 1 calc R U . . .
C14 C 0.51318(17) 0.61127(13) 0.75859(9) 0.0168(2) Uani 1 1 d . . . . .
C15 C 0.70425(17) 0.56237(13) 0.72797(9) 0.0194(2) Uani 1 1 d . . . . .
H15 H 0.761645 0.523625 0.660446 0.023 Uiso 1 1 calc R U . . .
C16 C 0.81044(18) 0.57140(14) 0.79872(10) 0.0216(3) Uani 1 1 d . . . . .
H16 H 0.938993 0.538118 0.778587 0.026 Uiso 1 1 calc R U . . .
C17 C 0.72425(18) 0.63001(15) 0.89902(10) 0.0227(3) Uani 1 1 d . . . . .
H17 H 0.795227 0.635736 0.946215 0.027 Uiso 1 1 calc R U . . .
C18 C 0.53295(18) 0.68007(14) 0.92930(9) 0.0215(3) Uani 1 1 d . . . . .
H18 H 0.476077 0.719686 0.996686 0.026 Uiso 1 1 calc R U . . .
C19 C 0.42487(17) 0.67158(13) 0.85954(9) 0.0184(2) Uani 1 1 d . . . . .
C20 C 0.21706(18) 0.72887(14) 0.89584(10) 0.0220(3) Uani 1 1 d . . . . .
C21 C 0.33870(18) 0.13450(14) 0.82473(9) 0.0216(3) Uani 1 1 d . . . . .

loop_
_atom_site_aniso_label
_atom_site_aniso_U_11
_atom_site_aniso_U_22
_atom_site_aniso_U_33
_atom_site_aniso_U_23
_atom_site_aniso_U_13
_atom_site_aniso_U_12
F1 0.0211(4) 0.0549(6) 0.0435(5) 0.0225(4) -0.0088(4) -0.0041(4)
N1 0.0231(5) 0.0179(5) 0.0196(5) 0.0041(4) -0.0102(4) -0.0120(4)
C1 0.0161(6) 0.0170(5) 0.0182(6) -0.0014(4) -0.0026(4) -0.0082(5)
F2 0.0258(4) 0.0559(6) 0.0490(5) -0.0305(5) 0.0068(4) -0.0149(4)
N2 0.0176(5) 0.0178(5) 0.0183(5) 0.0001(4) -0.0050(4) -0.0080(4)
C2 0.0191(6) 0.0191(6) 0.0170(5) 0.0005(4) -0.0054(4) -0.0090(5)
F3 0.0247(4) 0.0302(4) 0.0490(5) 0.0045(4) 0.0005(4) -0.0160(3)
C3 0.0171(6) 0.0159(5) 0.0186(6) -0.0009(4) -0.0008(4) -0.0067(5)
F4 0.0400(5) 0.0292(4) 0.0282(4) 0.0112(3) -0.0171(3) -0.0195(4)
C4 0.0194(6) 0.0179(6) 0.0220(6) -0.0026(4) -0.0022(5) -0.0108(5)
F5 0.0374(5) 0.0400(5) 0.0299(4) 0.0073(4) 0.0083(4) -0.0157(4)
C5 0.0184(6) 0.0200(6) 0.0197(6) -0.0023(4) -0.0051(4) -0.0090(5)
F6 0.0530(5) 0.0200(4) 0.0312(4) 0.0053(3) -0.0141(4) -0.0219(4)
C6 0.0149(6) 0.0167(5) 0.0167(5) -0.0015(4) -0.0018(4) -0.0064(5)
C7 0.0143(5) 0.0164(5) 0.0166(5) -0.0019(4) -0.0021(4) -0.0062(5)
C8 0.0139(6) 0.0168(5) 0.0167(5) -0.0008(4) -0.0010(4) -0.0050(5)
N009 0.0212(5) 0.0177(5) 0.0183(5) 0.0034(4) -0.0071(4) -0.0100(4)
C9 0.0220(6) 0.0214(6) 0.0235(6) 0.0030(5) -0.0079(5) -0.0122(5)
C10 0.0262(7) 0.0278(7) 0.0242(6) 0.0063(5) -0.0126(5) -0.0133(6)
C11 0.0246(7) 0.0206(6) 0.0229(6) 0.0069(5) -0.0061(5) -0.0089(5)
C12 0.0248(7) 0.0186(6) 0.0239(6) 0.0006(5) -0.0038(5) -0.0107(5)
C13 0.0212(6) 0.0195(6) 0.0187(6) -0.0012(4) -0.0053(5) -0.0092(5)
C14 0.0215(6) 0.0145(5) 0.0192(6) 0.0034(4) -0.0086(5) -0.0103(5)
C15 0.0230(6) 0.0188(6) 0.0190(6) 0.0005(4) -0.0045(5) -0.0106(5)
C16 0.0179(6) 0.0229(6) 0.0262(6) 0.0023(5) -0.0058(5) -0.0096(5)
C17 0.0257(7) 0.0261(6) 0.0228(6) 0.0036(5) -0.0121(5) -0.0138(5)
C18 0.0256(7) 0.0242(6) 0.0176(6) 0.0001(5) -0.0055(5) -0.0121(5)
C19 0.0211(6) 0.0164(5) 0.0204(6) 0.0029(4) -0.0061(5) -0.0095(5)
C20 0.0224(6) 0.0229(6) 0.0224(6) 0.0006(5) -0.0050(5) -0.0103(5)
C21 0.0255(7) 0.0210(6) 0.0213(6) 0.0001(5) -0.0035(5) -0.0128(5)

loop_
_atom_type_symbol
_atom_type_description
_atom_type_scat_dispersion_real
_atom_type_scat_dispersion_imag
_atom_type_scat_source
C C 0.0181 0.0091 'International Tables Vol C Tables 4.2.6.8 and 6.1.1.4'
H H 0.0000 0.0000 'International Tables Vol C Tables 4.2.6.8 and 6.1.1.4'
F F 0.0727 0.0534 'International Tables Vol C Tables 4.2.6.8 and 6.1.1.4'
N N 0.0311 0.0180 'International Tables Vol C Tables 4.2.6.8 and 6.1.1.4'

loop_
_geom_angle_atom_site_label_1
_geom_angle_atom_site_label_2
_geom_angle_atom_site_label_3
_geom_angle
_geom_angle_site_symmetry_1
_geom_angle_site_symmetry_3
_geom_angle_publ_flag
N009 N1 C1 123.39(9) . . ?
N009 N1 C14 114.07(9) . . ?
C1 N1 C14 122.47(9) . . ?
N1 C1 C2 122.72(10) . . ?
N1 C1 C6 116.09(10) . . ?
C2 C1 C6 121.20(10) . . ?
C7 N2 C6 115.95(10) . . ?
C3 C2 C1 118.82(10) . . ?
C3 C2 H2 120.6 . . ?
C1 C2 H2 120.6 . . ?
C2 C3 C4 121.14(11) . . ?
C2 C3 C21 119.85(10) . . ?
C4 C3 C21 118.88(10) . . ?
C5 C4 C3 119.91(10) . . ?
C5 C4 H4 120.0 . . ?
C3 C4 H4 120.0 . . ?
C4 C5 C6 120.80(11) . . ?
C4 C5 H5 119.6 . . ?
C6 C5 H5 119.6 . . ?
N2 C6 C5 120.24(10) . . ?
N2 C6 C1 121.65(10) . . ?
C5 C6 C1 118.11(10) . . ?
N2 C7 N009 127.53(11) . . ?
N2 C7 C8 117.60(10) . . ?
N009 C7 C8 114.87(10) . . ?
C9 C8 C13 118.93(11) . . ?
C9 C8 C7 119.59(10) . . ?
C13 C8 C7 121.48(10) . . ?
C7 N009 N1 115.37(9) . . ?
C10 C9 C8 120.68(11) . . ?
C10 C9 H9 119.7 . . ?
C8 C9 H9 119.7 . . ?
C9 C10 C11 120.04(11) . . ?
C9 C10 H10 120.0 . . ?
C11 C10 H10 120.0 . . ?
C12 C11 C10 119.73(11) . . ?
C12 C11 H11 120.1 . . ?
C10 C11 H11 120.1 . . ?
C11 C12 C13 120.26(11) . . ?
C11 C12 H12 119.9 . . ?
C13 C12 H12 119.9 . . ?
C12 C13 C8 120.36(11) . . ?
C12 C13 H13 119.8 . . ?
C8 C13 H13 119.8 . . ?
C15 C14 C19 120.69(10) . . ?
C15 C14 N1 117.72(10) . . ?
C19 C14 N1 121.58(11) . . ?
C14 C15 C16 119.75(11) . . ?
C14 C15 H15 120.1 . . ?
C16 C15 H15 120.1 . . ?
C17 C16 C15 119.93(12) . . ?
C17 C16 H16 120.0 . . ?
C15 C16 H16 120.0 . . ?
C18 C17 C16 120.27(11) . . ?
C18 C17 H17 119.9 . . ?
C16 C17 H17 119.9 . . ?
C17 C18 C19 120.50(11) . . ?
C17 C18 H18 119.8 . . ?
C19 C18 H18 119.8 . . ?
C18 C19 C14 118.86(11) . . ?
C18 C19 C20 118.52(11) . . ?
C14 C19 C20 122.62(10) . . ?
F2 C20 F1 106.89(11) . . ?
F2 C20 F3 106.68(10) . . ?
F1 C20 F3 105.64(10) . . ?
F2 C20 C19 112.05(10) . . ?
F1 C20 C19 113.00(10) . . ?
F3 C20 C19 112.10(10) . . ?
F6 C21 F4 107.06(10) . . ?
F6 C21 F5 106.53(10) . . ?
F4 C21 F5 105.99(10) . . ?
F6 C21 C3 112.54(10) . . ?
F4 C21 C3 113.07(10) . . ?
F5 C21 C3 111.20(10) . . ?

loop_
_geom_bond_atom_site_label_1
_geom_bond_atom_site_label_2
_geom_bond_distance
_geom_bond_site_symmetry_2
_geom_bond_publ_flag
F1 C20 1.3316(15) . ?
N1 N009 1.3642(14) . ?
N1 C1 1.3849(14) . ?
N1 C14 1.4415(14) . ?
C1 C2 1.3981(16) . ?
C1 C6 1.4177(16) . ?
F2 C20 1.3241(15) . ?
N2 C7 1.3403(15) . ?
N2 C6 1.3713(15) . ?
C2 C3 1.3836(16) . ?
C2 H2 0.9300 . ?
F3 C20 1.3416(14) . ?
C3 C4 1.4004(16) . ?
C3 C21 1.5007(16) . ?
F4 C21 1.3399(14) . ?
C4 C5 1.3814(17) . ?
C4 H4 0.9300 . ?
F5 C21 1.3431(15) . ?
C5 C6 1.4060(16) . ?
C5 H5 0.9300 . ?
F6 C21 1.3365(14) . ?
C7 N009 1.3409(15) . ?
C7 C8 1.4872(16) . ?
C8 C9 1.3937(16) . ?
C8 C13 1.3953(16) . ?
C9 C10 1.3859(17) . ?
C9 H9 0.9300 . ?
C10 C11 1.3902(17) . ?
C10 H10 0.9300 . ?
C11 C12 1.3867(17) . ?
C11 H11 0.9300 . ?
C12 C13 1.3891(17) . ?
C12 H12 0.9300 . ?
C13 H13 0.9300 . ?
C14 C15 1.3836(17) . ?
C14 C19 1.3992(17) . ?
C15 C16 1.3944(17) . ?
C15 H15 0.9300 . ?
C16 C17 1.3852(18) . ?
C16 H16 0.9300 . ?
C17 C18 1.3840(18) . ?
C17 H17 0.9300 . ?
C18 C19 1.3940(16) . ?
C18 H18 0.9300 . ?
C19 C20 1.5062(17) . ?

loop_
_geom_torsion_atom_site_label_1
_geom_torsion_atom_site_label_2
_geom_torsion_atom_site_label_3
_geom_torsion_atom_site_label_4
_geom_torsion
_geom_torsion_site_symmetry_1
_geom_torsion_site_symmetry_2
_geom_torsion_site_symmetry_3
_geom_torsion_site_symmetry_4
_geom_torsion_publ_flag
N009 N1 C1 C2 179.04(11) . . . . ?
C14 N1 C1 C2 2.29(18) . . . . ?
N009 N1 C1 C6 -0.95(17) . . . . ?
C14 N1 C1 C6 -177.70(10) . . . . ?
N1 C1 C2 C3 179.01(11) . . . . ?
C6 C1 C2 C3 -1.00(17) . . . . ?
C1 C2 C3 C4 1.73(18) . . . . ?
C1 C2 C3 C21 -174.11(11) . . . . ?
C2 C3 C4 C5 -1.32(18) . . . . ?
C21 C3 C4 C5 174.56(11) . . . . ?
C3 C4 C5 C6 0.13(18) . . . . ?
C7 N2 C6 C5 -179.52(10) . . . . ?
C7 N2 C6 C1 0.84(16) . . . . ?
C4 C5 C6 N2 -179.07(11) . . . . ?
C4 C5 C6 C1 0.58(17) . . . . ?
N1 C1 C6 N2 -0.51(16) . . . . ?
C2 C1 C6 N2 179.50(11) . . . . ?
N1 C1 C6 C5 179.85(10) . . . . ?
C2 C1 C6 C5 -0.15(17) . . . . ?
C6 N2 C7 N009 0.27(18) . . . . ?
C6 N2 C7 C8 179.98(9) . . . . ?
N2 C7 C8 C9 -0.29(16) . . . . ?
N009 C7 C8 C9 179.45(11) . . . . ?
N2 C7 C8 C13 179.93(11) . . . . ?
N009 C7 C8 C13 -0.32(16) . . . . ?
N2 C7 N009 N1 -1.61(18) . . . . ?
C8 C7 N009 N1 178.67(9) . . . . ?
C1 N1 N009 C7 1.92(16) . . . . ?
C14 N1 N009 C7 178.92(10) . . . . ?
C13 C8 C9 C10 0.00(18) . . . . ?
C7 C8 C9 C10 -179.78(11) . . . . ?
C8 C9 C10 C11 0.0(2) . . . . ?
C9 C10 C11 C12 0.1(2) . . . . ?
C10 C11 C12 C13 -0.35(19) . . . . ?
C11 C12 C13 C8 0.40(19) . . . . ?
C9 C8 C13 C12 -0.22(18) . . . . ?
C7 C8 C13 C12 179.55(11) . . . . ?
N009 N1 C14 C15 -78.42(13) . . . . ?
C1 N1 C14 C15 98.60(13) . . . . ?
N009 N1 C14 C19 100.54(13) . . . . ?
C1 N1 C14 C19 -82.44(15) . . . . ?
C19 C14 C15 C16 0.81(17) . . . . ?
N1 C14 C15 C16 179.79(10) . . . . ?
C14 C15 C16 C17 -0.37(18) . . . . ?
C15 C16 C17 C18 -0.17(19) . . . . ?
C16 C17 C18 C19 0.28(19) . . . . ?
C17 C18 C19 C14 0.15(17) . . . . ?
C17 C18 C19 C20 -179.43(11) . . . . ?
C15 C14 C19 C18 -0.70(17) . . . . ?
N1 C14 C19 C18 -179.64(10) . . . . ?
C15 C14 C19 C20 178.86(11) . . . . ?
N1 C14 C19 C20 -0.07(17) . . . . ?
C18 C19 C20 F2 17.90(16) . . . . ?
C14 C19 C20 F2 -161.67(11) . . . . ?
C18 C19 C20 F1 138.73(12) . . . . ?
C14 C19 C20 F1 -40.84(16) . . . . ?
C18 C19 C20 F3 -102.02(13) . . . . ?
C14 C19 C20 F3 78.41(14) . . . . ?
C2 C3 C21 F6 -149.61(11) . . . . ?
C4 C3 C21 F6 34.45(15) . . . . ?
C2 C3 C21 F4 -28.15(16) . . . . ?
C4 C3 C21 F4 155.91(11) . . . . ?
C2 C3 C21 F5 90.95(13) . . . . ?
C4 C3 C21 F5 -84.98(13) . . . . ?
